data_4020992
loop_
_publ_author_name
'Jye-Shane Yang'
'Yan-Duo Lin'
'Yu-Hsi Lin'
'Fen-Ling Liao'

_publ_section_title
;
 Zn(II)-Induced Ground-State \p-Deconjugation and
 Excited-State Electron Transfer in
 N,N-Bis(2-pyridyl)amino-Substituted Arenes
;
_journal_name_full 'Journal of Organic Chemistry'
_journal_page_first 3517
_journal_page_last 3525
_journal_paper_doi 10.1021/jo049902z
_journal_volume 69
_journal_year 2004
_chemical_formula_sum 'C16 H13 Cl2 N3 Zn'
_chemical_formula_weight 383.56
_space_group_IT_number 14
_symmetry_cell_setting monoclinic
_symmetry_space_group_name_Hall '-P 2yn'
_symmetry_space_group_name_H-M 'P 1 21/n 1'
_cell_angle_alpha 90.00
_cell_angle_beta 90.122(2)
_cell_angle_gamma 90.00
_cell_formula_units_Z 4
_cell_length_a 8.4276(7)
_cell_length_b 9.5814(8)
_cell_length_c 20.2177(16)
_cell_measurement_temperature 293(2)
_cell_volume 1632.5(2)
_diffrn_ambient_temperature 293(2)
_exptl_crystal_density_diffrn 1.561
_cod_depositor_comments
;
The following automatic conversions were performed:
'_symmetry_cell_setting' value 'Monoclinic' changed to 'monoclinic'
according to '/home/saulius/struct/CIF-dictionaries/cif_core.dic'
dictionary named 'cif_core.dic' version 2.4.1 from 2010-06-29.

Automatic conversion script
Id: cif_fix_enum 1527 2010-12-29 10:47:43Z saulius 
;
_cod_original_sg_symbol_H-M 'P 21/n'
_cod_database_code 4020992

loop_
_symmetry_equiv_pos_as_xyz
'x, y, z'
'-x+1/2, y+1/2, -z+1/2'
'-x, -y, -z'
'x-1/2, -y-1/2, z-1/2'

loop_
_atom_site_label
_atom_site_type_symbol
_atom_site_fract_x
_atom_site_fract_y
_atom_site_fract_z
_atom_site_U_iso_or_equiv
_atom_site_adp_type
_atom_site_occupancy
_atom_site_symmetry_multiplicity
_atom_site_calc_flag
_atom_site_refinement_flags
_atom_site_disorder_assembly
_atom_site_disorder_group
Zn1 Zn 0.70409(3) 0.70421(3) 0.065178(11) 0.04618(9) Uani 1 1 d . . .
Cl1 Cl 0.78200(8) 0.85585(8) 0.14127(3) 0.07305(19) Uani 1 1 d . . .
Cl2 Cl 0.82549(8) 0.69844(8) -0.03088(3) 0.06873(18) Uani 1 1 d . . .
N1 N 0.67108(19) 0.51273(18) 0.10322(8) 0.0471(4) Uani 1 1 d . . .
N2 N 0.4663(2) 0.72237(19) 0.05438(9) 0.0478(4) Uani 1 1 d . . .
N3 N 0.41514(18) 0.57176(18) 0.14479(8) 0.0445(4) Uani 1 1 d . . .
C1 C 0.7926(2) 0.4212(3) 0.09848(12) 0.0559(5) Uani 1 1 d . . .
C2 C 0.7969(3) 0.2973(3) 0.13081(13) 0.0595(6) Uani 1 1 d . . .
C3 C 0.6688(3) 0.2639(3) 0.17042(14) 0.0629(6) Uani 1 1 d . . .
C4 C 0.5416(3) 0.3530(2) 0.17408(13) 0.0582(5) Uani 1 1 d . . .
C5 C 0.5444(2) 0.4786(2) 0.13977(10) 0.0437(4) Uani 1 1 d . . .
C6 C 0.3655(2) 0.6742(2) 0.09965(10) 0.0436(4) Uani 1 1 d . . .
C7 C 0.2111(2) 0.7304(2) 0.10271(12) 0.0549(5) Uani 1 1 d . . .
C8 C 0.1661(3) 0.8300(3) 0.05857(13) 0.0595(6) Uani 1 1 d . . .
C9 C 0.2690(3) 0.8753(3) 0.01047(12) 0.0615(6) Uani 1 1 d . . .
C10 C 0.4170(3) 0.8189(3) 0.01028(12) 0.0580(6) Uani 1 1 d . . .
C11 C 0.3156(2) 0.5504(2) 0.20245(10) 0.0437(4) Uani 1 1 d . . .
C12 C 0.3667(3) 0.6016(2) 0.26225(11) 0.0550(5) Uani 1 1 d . . .
C13 C 0.2745(4) 0.5822(3) 0.31807(12) 0.0668(6) Uani 1 1 d . . .
C14 C 0.1325(3) 0.5135(3) 0.31334(12) 0.0612(6) Uani 1 1 d . . .
C15 C 0.0812(3) 0.4621(2) 0.25398(12) 0.0579(6) Uani 1 1 d . . .
C16 C 0.1737(2) 0.4783(2) 0.19758(11) 0.0522(5) Uani 1 1 d . . .
H1A H 0.8781 0.4485 0.0682 0.080 Uiso 1 1 d . . .
H2A H 0.8853 0.2264 0.1248 0.080 Uiso 1 1 d . . .
H3A H 0.6677 0.1733 0.1965 0.080 Uiso 1 1 d . . .
H4A H 0.4565 0.3343 0.2031 0.080 Uiso 1 1 d . . .
H7A H 0.1341 0.7025 0.1370 0.080 Uiso 1 1 d . . .
H8A H 0.0580 0.8726 0.0614 0.080 Uiso 1 1 d . . .
H9A H 0.2366 0.9512 -0.0221 0.080 Uiso 1 1 d . . .
H10A H 0.4947 0.8454 -0.0229 0.080 Uiso 1 1 d . . .
H12A H 0.4716 0.6582 0.2631 0.080 Uiso 1 1 d . . .
H13A H 0.3218 0.6214 0.3583 0.080 Uiso 1 1 d . . .
H14A H 0.0672 0.5018 0.3535 0.080 Uiso 1 1 d . . .
H15A H -0.0211 0.4101 0.2523 0.080 Uiso 1 1 d . . .
H16A H 0.1385 0.4415 0.1521 0.080 Uiso 1 1 d . . .

loop_
_atom_site_aniso_label
_atom_site_aniso_U_11
_atom_site_aniso_U_22
_atom_site_aniso_U_33
_atom_site_aniso_U_23
_atom_site_aniso_U_13
_atom_site_aniso_U_12
Zn1 0.03560(13) 0.06087(16) 0.04209(14) 0.00244(10) 0.00897(9) -0.00379(10)
Cl1 0.0597(4) 0.0930(5) 0.0665(4) -0.0247(3) 0.0092(3) -0.0119(3)
Cl2 0.0627(4) 0.0992(5) 0.0445(3) 0.0052(3) 0.0189(2) 0.0049(3)
N1 0.0370(8) 0.0557(10) 0.0487(9) 0.0028(8) 0.0066(7) 0.0001(7)
N2 0.0375(8) 0.0611(11) 0.0449(9) 0.0051(8) 0.0020(7) -0.0032(7)
N3 0.0358(8) 0.0521(9) 0.0457(9) 0.0007(7) 0.0088(6) -0.0023(7)
C1 0.0398(11) 0.0711(15) 0.0570(12) 0.0026(11) 0.0086(9) 0.0047(10)
C2 0.0461(12) 0.0637(14) 0.0687(15) -0.0009(11) 0.0011(10) 0.0080(10)
C3 0.0569(14) 0.0560(13) 0.0756(16) 0.0101(12) 0.0042(12) 0.0026(11)
C4 0.0474(12) 0.0556(12) 0.0717(15) 0.0080(11) 0.0149(10) -0.0019(10)
C5 0.0354(9) 0.0507(11) 0.0449(10) -0.0033(8) 0.0027(7) -0.0043(8)
C6 0.0343(9) 0.0509(11) 0.0454(10) -0.0039(8) 0.0014(8) -0.0052(8)
C7 0.0360(10) 0.0636(14) 0.0651(14) 0.0020(11) 0.0058(9) -0.0010(9)
C8 0.0400(11) 0.0646(14) 0.0740(16) 0.0011(12) -0.0062(10) 0.0038(10)
C9 0.0507(12) 0.0692(15) 0.0646(14) 0.0098(12) -0.0110(11) -0.0010(11)
C10 0.0499(12) 0.0728(15) 0.0514(12) 0.0106(11) -0.0009(10) -0.0033(10)
C11 0.0423(10) 0.0445(10) 0.0442(10) -0.0009(8) 0.0104(8) -0.0020(8)
C12 0.0622(13) 0.0500(12) 0.0528(12) -0.0026(10) 0.0010(10) -0.0077(10)
C13 0.0915(19) 0.0659(15) 0.0430(12) -0.0069(11) 0.0046(11) 0.0015(14)
C14 0.0737(16) 0.0558(13) 0.0543(13) 0.0063(11) 0.0262(11) 0.0107(11)
C15 0.0523(12) 0.0545(12) 0.0670(14) 0.0021(11) 0.0236(10) -0.0028(10)
C16 0.0454(11) 0.0578(12) 0.0534(12) -0.0088(10) 0.0126(9) -0.0078(9)

loop_
_geom_bond_atom_site_label_1
_geom_bond_atom_site_label_2
_geom_bond_distance
_geom_bond_site_symmetry_2
_geom_bond_publ_flag
Zn1 N1 2.0090(17) . ?
Zn1 N2 2.0227(17) . ?
Zn1 Cl2 2.1977(6) . ?
Zn1 Cl1 2.2145(7) . ?
N1 C5 1.340(2) . ?
N1 C1 1.352(3) . ?
N2 C6 1.333(3) . ?
N2 C10 1.350(3) . ?
N3 C6 1.404(3) . ?
N3 C5 1.413(3) . ?
N3 C11 1.452(2) . ?
C1 C2 1.356(3) . ?
C2 C3 1.384(3) . ?
C3 C4 1.373(3) . ?
C4 C5 1.389(3) . ?
C6 C7 1.409(3) . ?
C7 C8 1.360(4) . ?
C8 C9 1.375(3) . ?
C9 C10 1.359(3) . ?
C11 C12 1.373(3) . ?
C11 C16 1.385(3) . ?
C12 C13 1.384(3) . ?
C13 C14 1.369(4) . ?
C14 C15 1.366(4) . ?
C15 C16 1.391(3) . ?
